data_7126913
loop_
_publ_author_name
'Ou, Xiao'
'Li, Xizhen'
'Rong, Haowei'
'Yu, Lian'
'Lu, Ming'

_publ_section_title
;
 A general method for cultivating single crystals from melt microdroplets.
;
_journal_issue 69
_journal_name_full 'Chemical communications (Cambridge, England)'
_journal_page_first 9950
_journal_page_last 9953
_journal_paper_doi 10.1039/d0cc03157g
_journal_volume 56
_journal_year 2020
_chemical_formula_moiety 'C8 H9 N O2'
_chemical_formula_sum 'C8 H9 N O2'
_chemical_formula_weight 151.16
_chemical_melting_point 444
_chemical_name_common Paracetamol
_space_group_crystal_system monoclinic
_space_group_IT_number 14
_space_group_name_Hall '-P 2yn'
_space_group_name_H-M_alt 'P 1 21/n 1'
_atom_sites_solution_hydrogens geom
_atom_sites_solution_primary dual
_audit_creation_date 2019-12-24
_audit_creation_method
;
Olex2 1.3
(compiled Nov 21 2019 18:26:39 for OlexSys, GUI svn.r6003)
;
_audit_update_record
;
2020-03-01 deposited with the CCDC.	2020-07-13 downloaded from the CCDC.
;
_cell_angle_alpha 90
_cell_angle_beta 97.8900(10)
_cell_angle_gamma 90
_cell_formula_units_Z 4
_cell_length_a 7.08950(10)
_cell_length_b 9.21120(10)
_cell_length_c 11.59660(10)
_cell_measurement_reflns_used 12179
_cell_measurement_temperature 100.01(10)
_cell_measurement_theta_max 75.6850
_cell_measurement_theta_min 3.8260
_cell_volume 750.122(15)
_computing_cell_refinement 'CrysAlisPro 1.171.40.54a (Rigaku OD, 2019)'
_computing_data_collection 'CrysAlisPro 1.171.40.54a (Rigaku OD, 2019)'
_computing_data_reduction 'CrysAlisPro 1.171.40.54a (Rigaku OD, 2019)'
_computing_molecular_graphics 'Olex2 1.3 (Dolomanov et al., 2009)'
_computing_publication_material 'Olex2 1.3 (Dolomanov et al., 2009)'
_computing_structure_refinement 'SHELXL 2016/6 (Sheldrick, 2015)'
_computing_structure_solution 'SHELXT 2014/5 (Sheldrick, 2014)'
_diffrn_ambient_environment N~2~
_diffrn_ambient_temperature 100.01(10)
_diffrn_detector 'CCD plate'
_diffrn_detector_area_resol_mean 10.0000
_diffrn_detector_type HyPix
_diffrn_measured_fraction_theta_full 1.000
_diffrn_measured_fraction_theta_max 0.969
_diffrn_measurement_details
;
List of Runs (angles in degrees, time in seconds):

  # Type    Start    End  Width  t~exp~   \w     \q     \k     \f   Frames
#--------------------------------------------------------------------------
  1  \w    -92.00  -7.00   0.50    0.05    --  -46.62 119.00-170.00  170
  2  \w     54.00 120.00   0.50    0.05    --   46.62 156.00 -14.00  132
  3  \w     79.00 178.00   0.50    0.05    --  105.44 119.00-170.00  198
  4  \w     90.00 178.00   0.50    0.05    --  105.44  30.00 120.00  176
  5  \w     31.00 114.00   0.50    0.05    --   46.62-156.00 -51.00  166
  6  \w     33.00 138.00   0.50    0.05    --  105.44-156.00 -51.00  210
  7  \w     33.00 113.00   0.50    0.05    --  105.44-119.00 104.00  160
  8  \w     33.00 129.00   0.50    0.05    --  105.44 -77.00  90.00  192
  9  \w     33.00 108.00   0.50    0.05    --  105.44 -94.00 -60.00  150
 10  \w     33.00 123.00   0.50    0.05    --  105.44 -61.00  60.00  180
 11  \w     33.00 108.00   0.50    0.05    --  105.44 -94.00 -30.00  150
 12  \w     11.00  92.00   0.50    0.05    --   46.62-119.00 104.00  162
 13  \w   -119.00 -50.00   0.50    0.05    --  -46.62-156.00 -51.00  138
 14  \w   -113.00 -27.00   0.50    0.05    -- -100.00 119.00-170.00  172
 15  \w   -115.00 -25.00   0.50    0.05    -- -100.00  30.00-120.00  180
 16  \w   -119.00 -23.00   0.50    0.05    --  -46.62 -77.00  30.00  192
 17  \w   -119.00 -23.00   0.50    0.05    --  -46.62 -77.00 120.00  192
 18  \w   -119.00 -71.00   0.50    0.05    --  -46.62-125.00  30.00   96
 19  \w   -119.00 -30.00   0.50    0.05    --  -46.62 -57.00 -60.00  178
 20  \w   -119.00 -71.00   0.50    0.05    --  -46.62-125.00-180.00   96
 21  \w   -119.00 -23.00   0.50    0.05    --  -46.62 -77.00-120.00  192
 22  \w   -117.00 -27.00   0.50    0.05    -- -100.00  61.00  30.00  180
 23  \w   -119.00 -74.00   0.50    0.05    --  -46.62 -57.00 150.00   90
 24  \w   -173.00 -75.00   0.50    0.05    -- -100.00-119.00 104.00  196
 25  \w   -166.00 -50.00   0.50    0.05    -- -100.00-156.00 -51.00  232
 26  \w   -173.00 -71.00   0.50    0.05    -- -100.00-125.00 150.00  204
 27  \w   -172.00 -85.00   0.50    0.05    -- -100.00 -45.00   0.00  174
 28  \w   -172.00 -85.00   0.50    0.05    -- -100.00 -45.00 -90.00  174
 29  \w   -173.00 -81.00   0.50    0.05    -- -100.00 -94.00-150.00  184
 30  \w   -137.00 -27.00   0.50    0.05    -- -100.00 156.00 -14.00  220
;
_diffrn_measurement_device 'four-circle diffractometer'
_diffrn_measurement_device_type 'XtaLAB Synergy R, DW system, HyPix'
_diffrn_measurement_method '\w scans'
_diffrn_orient_matrix_type 'CrysAlisPro convention (1999,Acta A55,543-557)'
_diffrn_orient_matrix_UB_11 -0.0294235000
_diffrn_orient_matrix_UB_12 -0.1395671000
_diffrn_orient_matrix_UB_13 0.0685580000
_diffrn_orient_matrix_UB_21 -0.0905237000
_diffrn_orient_matrix_UB_22 0.0899099000
_diffrn_orient_matrix_UB_23 0.0901268000
_diffrn_orient_matrix_UB_31 -0.1975441000
_diffrn_orient_matrix_UB_32 -0.0203639000
_diffrn_orient_matrix_UB_33 -0.0719463000
_diffrn_radiation_monochromator mirror
_diffrn_radiation_probe x-ray
_diffrn_radiation_type 'Cu K\a'
_diffrn_radiation_wavelength 1.54184
_diffrn_reflns_av_R_equivalents 0.0360
_diffrn_reflns_av_unetI/netI 0.0146
_diffrn_reflns_Laue_measured_fraction_full 1.000
_diffrn_reflns_Laue_measured_fraction_max 0.969
_diffrn_reflns_limit_h_max 8
_diffrn_reflns_limit_h_min -8
_diffrn_reflns_limit_k_max 11
_diffrn_reflns_limit_k_min -11
_diffrn_reflns_limit_l_max 14
_diffrn_reflns_limit_l_min -14
_diffrn_reflns_number 13453
_diffrn_reflns_point_group_measured_fraction_full 1.000
_diffrn_reflns_point_group_measured_fraction_max 0.969
_diffrn_reflns_theta_full 67.684
_diffrn_reflns_theta_max 76.038
_diffrn_reflns_theta_min 6.159
_diffrn_source 'Rotating-anode X-ray tube'
_diffrn_source_type 'Rigaku (Cu) X-ray Source'
_exptl_absorpt_coefficient_mu 0.803
_exptl_absorpt_correction_T_max 1.00000
_exptl_absorpt_correction_T_min 0.69621
_exptl_absorpt_correction_type multi-scan
_exptl_absorpt_process_details
;
CrysAlisPro 1.171.40.54a (Rigaku Oxford Diffraction, 2019)
Empirical absorption correction using spherical harmonics,
 implemented in SCALE3 ABSPACK scaling algorithm.
;
_exptl_crystal_colour colourless
_exptl_crystal_density_diffrn 1.339
_exptl_crystal_description block
_exptl_crystal_F_000 320
_exptl_crystal_recrystallization_method 'From the Melt'
_exptl_crystal_size_max 0.14
_exptl_crystal_size_mid 0.1
_exptl_crystal_size_min 0.05
_refine_diff_density_max 0.288
_refine_diff_density_min -0.437
_refine_diff_density_rms 0.133
_refine_ls_extinction_method none
_refine_ls_goodness_of_fit_ref 1.125
_refine_ls_hydrogen_treatment constr
_refine_ls_matrix_type full
_refine_ls_number_parameters 102
_refine_ls_number_reflns 1527
_refine_ls_number_restraints 0
_refine_ls_restrained_S_all 1.125
_refine_ls_R_factor_all 0.0433
_refine_ls_R_factor_gt 0.0424
_refine_ls_shift/su_max 0.000
_refine_ls_shift/su_mean 0.000
_refine_ls_structure_factor_coef Fsqd
_refine_ls_weighting_details 'w=1/[\s^2^(Fo^2^)+(0.0645P)^2^+0.2877P] where P=(Fo^2^+2Fc^2^)/3'
_refine_ls_weighting_scheme calc
_refine_ls_wR_factor_gt 0.1125
_refine_ls_wR_factor_ref 0.1137
_reflns_Friedel_coverage 0.000
_reflns_number_gt 1477
_reflns_number_total 1527
_reflns_threshold_expression 'I > 2\s(I)'
_cod_data_source_file d0cc03157g2.cif
_cod_data_source_block Paracetamol-100k-XOu
_cod_depositor_comments
;
The following automatic conversions were performed:

data item '_chemical_melting_point' value '444K' was changed to '444'
-- the value should be numeric and without a unit designator.

Automatic conversion script
Id: cif_fix_values 7556 2019-12-06 15:28:31Z antanas 

 Adding full bibliography for 7126896--7126915.cif.
;
_cod_database_code 7126913
_shelx_shelxl_version_number 2016/6
_shelx_space_group_comment
;
The symmetry employed for this shelxl refinement is uniquely defined
by the following loop, which should always be used as a source of
symmetry information in preference to the above space-group names.
They are only intended as comments.
;
_reflns_odcompleteness_completeness 100.00
_reflns_odcompleteness_iscentric 1
_reflns_odcompleteness_theta 66.97
_olex2_refinement_description
;
1. Fixed Uiso
 At 1.2 times of:
  All C(H) groups, All N(H) groups
 At 1.5 times of:
  All C(H,H,H) groups, All O(H) groups
2.a Aromatic/amide H refined with riding coordinates:
 N003(H003), C006(H006), C008(H008), C009(H009), C00A(H00A)
2.b Idealised Me refined as rotating group:
 C00B(H00B,H00C,H00D)
2.c Idealised tetrahedral OH refined as rotating group:
 O001(H001)
;
_olex2_submission_special_instructions 'No special instructions were received'
_oxdiff_exptl_absorpt_empirical_details
;
Empirical correction (ABSPACK) includes:
- Absorption correction using spherical harmonics
- Frame scaling
;
_oxdiff_exptl_absorpt_empirical_full_max 1.469
_oxdiff_exptl_absorpt_empirical_full_min 0.590

loop_
_space_group_symop_operation_xyz
'x, y, z'
'-x+1/2, y+1/2, -z+1/2'
'-x, -y, -z'
'x-1/2, -y-1/2, z-1/2'

loop_
_atom_site_label
_atom_site_type_symbol
_atom_site_fract_x
_atom_site_fract_y
_atom_site_fract_z
_atom_site_U_iso_or_equiv
_atom_site_adp_type
_atom_site_occupancy
_atom_site_site_symmetry_order
_atom_site_calc_flag
_atom_site_refinement_flags_posn
_atom_site_refinement_flags_adp
_atom_site_refinement_flags_occupancy
_atom_site_disorder_assembly
_atom_site_disorder_group
O001 O 0.33525(11) 0.07681(10) 0.27741(7) 0.0195(2) Uani 1 1 d . . . . .
H001 H 0.437559 0.046599 0.261801 0.029 Uiso 1 1 calc R U . . .
O002 O 0.14680(11) 0.50575(10) 0.69137(8) 0.0208(2) Uani 1 1 d . . . . .
N003 N 0.44778(13) 0.44880(11) 0.66033(8) 0.0148(3) Uani 1 1 d . . . . .
H003 H 0.565806 0.464516 0.685591 0.018 Uiso 1 1 calc R U . . .
C004 C 0.41156(16) 0.35720(12) 0.56157(10) 0.0140(3) Uani 1 1 d . . . . .
C005 C 0.36642(16) 0.16918(13) 0.37062(10) 0.0152(3) Uani 1 1 d . . . . .
C006 C 0.21988(16) 0.26310(13) 0.39034(10) 0.0162(3) Uani 1 1 d . . . . .
H006 H 0.106181 0.262760 0.339683 0.019 Uiso 1 1 calc R U . . .
C007 C 0.32124(16) 0.51441(12) 0.71973(10) 0.0154(3) Uani 1 1 d . . . . .
C008 C 0.24201(16) 0.35713(12) 0.48487(10) 0.0157(3) Uani 1 1 d . . . . .
H008 H 0.143880 0.419922 0.496953 0.019 Uiso 1 1 calc R U . . .
C009 C 0.53750(16) 0.17173(13) 0.44576(11) 0.0179(3) Uani 1 1 d . . . . .
H009 H 0.636876 0.110807 0.432457 0.021 Uiso 1 1 calc R U . . .
C00A C 0.55943(16) 0.26499(13) 0.54020(10) 0.0169(3) Uani 1 1 d . . . . .
H00A H 0.673961 0.266328 0.590060 0.020 Uiso 1 1 calc R U . . .
C00B C 0.40712(17) 0.60122(14) 0.82380(11) 0.0210(3) Uani 1 1 d . . . . .
H00B H 0.396295 0.702882 0.805899 0.031 Uiso 1 1 calc R U . . .
H00C H 0.539038 0.575979 0.843226 0.031 Uiso 1 1 calc R U . . .
H00D H 0.340805 0.580160 0.888669 0.031 Uiso 1 1 calc R U . . .

loop_
_atom_site_aniso_label
_atom_site_aniso_U_11
_atom_site_aniso_U_22
_atom_site_aniso_U_33
_atom_site_aniso_U_23
_atom_site_aniso_U_13
_atom_site_aniso_U_12
O001 0.0128(4) 0.0241(5) 0.0212(5) -0.0073(3) 0.0007(3) 0.0011(3)
O002 0.0138(5) 0.0287(5) 0.0205(5) -0.0001(3) 0.0044(3) 0.0024(3)
N003 0.0110(5) 0.0171(5) 0.0163(5) -0.0006(4) 0.0015(4) 0.0001(3)
C004 0.0143(5) 0.0142(5) 0.0138(5) 0.0019(4) 0.0032(4) -0.0008(4)
C005 0.0150(5) 0.0157(5) 0.0152(6) 0.0003(4) 0.0027(4) -0.0013(4)
C006 0.0115(5) 0.0198(6) 0.0169(6) 0.0018(4) -0.0001(4) 0.0001(4)
C007 0.0165(6) 0.0147(6) 0.0157(6) 0.0035(4) 0.0045(4) 0.0009(4)
C008 0.0132(5) 0.0161(6) 0.0182(6) 0.0021(4) 0.0036(4) 0.0022(4)
C009 0.0137(6) 0.0190(6) 0.0209(6) -0.0005(5) 0.0022(4) 0.0041(4)
C00A 0.0120(5) 0.0199(6) 0.0180(6) 0.0005(5) -0.0006(4) 0.0023(4)
C00B 0.0216(6) 0.0212(6) 0.0209(6) -0.0040(5) 0.0053(5) -0.0008(5)

loop_
_atom_type_symbol
_atom_type_description
_atom_type_scat_dispersion_real
_atom_type_scat_dispersion_imag
_atom_type_scat_source
C C 0.0181 0.0091 'International Tables Vol C Tables 4.2.6.8 and 6.1.1.4'
H H 0.0000 0.0000 'International Tables Vol C Tables 4.2.6.8 and 6.1.1.4'
O O 0.0492 0.0322 'International Tables Vol C Tables 4.2.6.8 and 6.1.1.4'
N N 0.0311 0.0180 'International Tables Vol C Tables 4.2.6.8 and 6.1.1.4'

loop_
_geom_angle_atom_site_label_1
_geom_angle_atom_site_label_2
_geom_angle_atom_site_label_3
_geom_angle
_geom_angle_site_symmetry_1
_geom_angle_site_symmetry_3
_geom_angle_publ_flag
C005 O001 H001 109.5 . . ?
C004 N003 H003 115.8 . . ?
C007 N003 H003 115.8 . . ?
C007 N003 C004 128.38(10) . . ?
C008 C004 N003 124.11(10) . . ?
C008 C004 C00A 119.26(11) . . ?
C00A C004 N003 116.61(10) . . ?
O001 C005 C006 118.14(10) . . ?
O001 C005 C009 122.44(10) . . ?
C009 C005 C006 119.41(11) . . ?
C005 C006 H006 119.7 . . ?
C008 C006 C005 120.68(10) . . ?
C008 C006 H006 119.7 . . ?
O002 C007 N003 123.13(11) . . ?
O002 C007 C00B 121.78(11) . . ?
N003 C007 C00B 115.09(10) . . ?
C004 C008 H008 120.1 . . ?
C006 C008 C004 119.87(10) . . ?
C006 C008 H008 120.1 . . ?
C005 C009 H009 120.0 . . ?
C00A C009 C005 119.94(11) . . ?
C00A C009 H009 120.0 . . ?
C004 C00A H00A 119.6 . . ?
C009 C00A C004 120.80(10) . . ?
C009 C00A H00A 119.6 . . ?
C007 C00B H00B 109.5 . . ?
C007 C00B H00C 109.5 . . ?
C007 C00B H00D 109.5 . . ?
H00B C00B H00C 109.5 . . ?
H00B C00B H00D 109.5 . . ?
H00C C00B H00D 109.5 . . ?

loop_
_geom_bond_atom_site_label_1
_geom_bond_atom_site_label_2
_geom_bond_distance
_geom_bond_site_symmetry_2
_geom_bond_publ_flag
O001 H001 0.8200 . ?
O001 C005 1.3694(14) . ?
O002 C007 1.2379(15) . ?
N003 H003 0.8600 . ?
N003 C004 1.4173(15) . ?
N003 C007 1.3469(15) . ?
C004 C008 1.3937(16) . ?
C004 C00A 1.3975(16) . ?
C005 C006 1.3948(16) . ?
C005 C009 1.3931(16) . ?
C006 H006 0.9300 . ?
C006 C008 1.3889(16) . ?
C007 C00B 1.5050(17) . ?
C008 H008 0.9300 . ?
C009 H009 0.9300 . ?
C009 C00A 1.3839(17) . ?
C00A H00A 0.9300 . ?
C00B H00B 0.9600 . ?
C00B H00C 0.9600 . ?
C00B H00D 0.9600 . ?

loop_
_geom_torsion_atom_site_label_1
_geom_torsion_atom_site_label_2
_geom_torsion_atom_site_label_3
_geom_torsion_atom_site_label_4
_geom_torsion
_geom_torsion_site_symmetry_1
_geom_torsion_site_symmetry_2
_geom_torsion_site_symmetry_3
_geom_torsion_site_symmetry_4
_geom_torsion_publ_flag
O001 C005 C006 C008 178.71(10) . . . . ?
O001 C005 C009 C00A -178.46(10) . . . . ?
N003 C004 C008 C006 -179.98(10) . . . . ?
N003 C004 C00A C009 -179.93(10) . . . . ?
C004 N003 C007 O002 -2.44(18) . . . . ?
C004 N003 C007 C00B 178.05(10) . . . . ?
C005 C006 C008 C004 -0.52(17) . . . . ?
C005 C009 C00A C004 0.05(18) . . . . ?
C006 C005 C009 C00A 1.22(18) . . . . ?
C007 N003 C004 C008 22.85(18) . . . . ?
C007 N003 C004 C00A -158.87(11) . . . . ?
C008 C004 C00A C009 -1.56(18) . . . . ?
C009 C005 C006 C008 -0.99(18) . . . . ?
C00A C004 C008 C006 1.78(17) . . . . ?
